data_7017277
loop_
_publ_author_name
'Aaker\"oy, Christer B'
'Sinha, Abhijeet S.'
'Chopade, Prashant D.'
'Desper, John'

_publ_section_title
;
 Halogen bonding or close packing? Examining the structural landscape in a
 series of Cu(ii)-acac complexes.
;
_journal_issue 45
_journal_name_full 'Dalton transactions (Cambridge, England : 2003)'
_journal_page_first 12160
_journal_page_last 12168
_journal_paper_doi 10.1039/c1dt10911a
_journal_volume 40
_journal_year 2011
_chemical_formula_moiety 'C11 H11 Cl O2'
_chemical_formula_sum 'C11 H11 Cl O2'
_chemical_formula_weight 210.65
_chemical_name_systematic
;
AS-14 2-(4-chlorophenyl)-2,4-pentanedione
;
_space_group_IT_number 62
_symmetry_cell_setting orthorhombic
_symmetry_space_group_name_Hall '-P 2ac 2n'
_symmetry_space_group_name_H-M 'P n m a'
_atom_sites_solution_hydrogens geom
_atom_sites_solution_primary direct
_atom_sites_solution_secondary difmap
_audit_creation_method SHELXL-97
_cell_angle_alpha 90.00
_cell_angle_beta 90.00
_cell_angle_gamma 90.00
_cell_formula_units_Z 4
_cell_length_a 20.2258(14)
_cell_length_b 6.7622(5)
_cell_length_c 7.3688(5)
_cell_measurement_reflns_used 5158
_cell_measurement_temperature 120(2)
_cell_measurement_theta_max 33.38
_cell_measurement_theta_min 3.01
_cell_volume 1007.84(12)
_computing_cell_refinement 'Bruker SAINT'
_computing_data_collection 'Bruker APEX2'
_computing_data_reduction 'Bruker SAINT'
_computing_molecular_graphics 'Bruker SHELXTL'
_computing_publication_material 'Bruker SHELXTL'
_computing_structure_refinement 'SHELXL-97 (Sheldrick, 2008)'
_computing_structure_solution 'SHELXS-97 (Sheldrick, 2008)'
_diffrn_ambient_temperature 120(2)
_diffrn_measured_fraction_theta_full 0.997
_diffrn_measured_fraction_theta_max 0.997
_diffrn_measurement_device_type 'Bruker APEX-II CCD'
_diffrn_measurement_method '\f and \w scans'
_diffrn_radiation_monochromator graphite
_diffrn_radiation_source 'fine-focus sealed tube'
_diffrn_radiation_type MoK\a
_diffrn_radiation_wavelength 0.71073
_diffrn_reflns_av_R_equivalents 0.0638
_diffrn_reflns_av_sigmaI/netI 0.0374
_diffrn_reflns_limit_h_max 30
_diffrn_reflns_limit_h_min -31
_diffrn_reflns_limit_k_max 10
_diffrn_reflns_limit_k_min -10
_diffrn_reflns_limit_l_max 11
_diffrn_reflns_limit_l_min -11
_diffrn_reflns_number 19595
_diffrn_reflns_theta_full 33.65
_diffrn_reflns_theta_max 33.65
_diffrn_reflns_theta_min 2.01
_exptl_absorpt_coefficient_mu 0.348
_exptl_absorpt_correction_T_max 0.9595
_exptl_absorpt_correction_T_min 0.9089
_exptl_absorpt_correction_type multi-scan
_exptl_absorpt_process_details SADABS
_exptl_crystal_colour colourless
_exptl_crystal_density_diffrn 1.388
_exptl_crystal_density_method 'not measured'
_exptl_crystal_description plate
_exptl_crystal_F_000 440
_exptl_crystal_size_max 0.28
_exptl_crystal_size_mid 0.18
_exptl_crystal_size_min 0.12
_refine_diff_density_max 0.482
_refine_diff_density_min -0.303
_refine_diff_density_rms 0.058
_refine_ls_extinction_method none
_refine_ls_goodness_of_fit_ref 1.019
_refine_ls_hydrogen_treatment mixed
_refine_ls_matrix_type full
_refine_ls_number_parameters 83
_refine_ls_number_reflns 2140
_refine_ls_number_restraints 0
_refine_ls_restrained_S_all 1.019
_refine_ls_R_factor_all 0.0504
_refine_ls_R_factor_gt 0.0416
_refine_ls_shift/su_max 0.001
_refine_ls_shift/su_mean 0.000
_refine_ls_structure_factor_coef Fsqd
_refine_ls_weighting_details 'calc w=1/[\s^2^(Fo^2^)+(0.0650P)^2^+0.2500P] where P=(Fo^2^+2Fc^2^)/3'
_refine_ls_weighting_scheme calc
_refine_ls_wR_factor_gt 0.1146
_refine_ls_wR_factor_ref 0.1202
_reflns_number_gt 1794
_reflns_number_total 2140
_reflns_threshold_expression >2sigma(I)
_cod_data_source_file c1dt10911a.txt
_cod_data_source_block 3
_cod_depositor_comments
;
The following automatic conversions were performed:

'_symmetry_cell_setting' value 'Orthorhombic' changed to
'orthorhombic' according to
/home/saulius/struct/CIF-dictionaries/cif_core.dic dictionary named
'cif_core.dic' version 2.4.1 from 2010-06-29.

Automatic conversion script
Id: cif_fix_values 1715 2011-07-08 13:25:40Z adriana 
;
_cod_original_sg_symbol_H-M Pnma
_cod_database_code 7017277

loop_
_symmetry_equiv_pos_as_xyz
'x, y, z'
'-x+1/2, -y, z+1/2'
'-x, y+1/2, -z'
'x+1/2, -y+1/2, -z+1/2'
'-x, -y, -z'
'x-1/2, y, -z-1/2'
'x, -y-1/2, z'
'-x-1/2, y-1/2, z-1/2'

loop_
_atom_site_label
_atom_site_type_symbol
_atom_site_fract_x
_atom_site_fract_y
_atom_site_fract_z
_atom_site_U_iso_or_equiv
_atom_site_adp_type
_atom_site_occupancy
_atom_site_symmetry_multiplicity
_atom_site_calc_flag
_atom_site_refinement_flags
Cl1 Cl 0.452060(18) 0.2500 0.12844(6) 0.03715(14) Uani 1 2 d S
C11 C 0.63539(8) 0.2500 0.89336(19) 0.0294(3) Uani 1 2 d S
H11A H 0.6405 0.1545 0.9924 0.044 Uiso 0.50 1 calc PR
H11B H 0.5973 0.2131 0.8186 0.044 Uiso 0.50 1 calc PR
H11C H 0.6284 0.3824 0.9440 0.044 Uiso 0.50 1 calc PR
C12 C 0.69630(7) 0.2500 0.77925(18) 0.0223(2) Uani 1 2 d S
O12 O 0.75175(6) 0.2500 0.87315(15) 0.0298(3) Uani 1 2 d S
H12 H 0.7853(10) 0.2500 0.780(3) 0.036 Uiso 1 2 d S
C13 C 0.69696(6) 0.2500 0.59116(17) 0.0194(2) Uani 1 2 d S
C14 C 0.75970(6) 0.2500 0.49952(18) 0.0221(3) Uani 1 2 d S
O14 O 0.81355(5) 0.2500 0.58765(15) 0.0324(3) Uani 1 2 d S
C15 C 0.76290(7) 0.2500 0.29640(19) 0.0255(3) Uani 1 2 d S
H15A H 0.7326 0.3504 0.2484 0.038 Uiso 0.50 1 calc PR
H15B H 0.7500 0.1195 0.2505 0.038 Uiso 0.50 1 calc PR
H15C H 0.8081 0.2800 0.2574 0.038 Uiso 0.50 1 calc PR
C21 C 0.63494(6) 0.2500 0.48223(16) 0.0177(2) Uani 1 2 d S
C22 C 0.60582(5) 0.07357(15) 0.42731(16) 0.0287(2) Uani 1 1 d .
H22 H 0.6247 -0.0485 0.4645 0.034 Uiso 1 1 calc R
C23 C 0.54947(5) 0.07255(17) 0.31888(18) 0.0321(2) Uani 1 1 d .
H23 H 0.5301 -0.0490 0.2820 0.039 Uiso 1 1 calc R
C24 C 0.52200(6) 0.2500 0.26559(19) 0.0240(3) Uani 1 2 d S

loop_
_atom_site_aniso_label
_atom_site_aniso_U_11
_atom_site_aniso_U_22
_atom_site_aniso_U_33
_atom_site_aniso_U_23
_atom_site_aniso_U_13
_atom_site_aniso_U_12
Cl1 0.02092(18) 0.0608(3) 0.0297(2) 0.000 -0.00905(12) 0.000
C11 0.0258(6) 0.0448(8) 0.0177(6) 0.000 0.0049(5) 0.000
C12 0.0210(5) 0.0294(6) 0.0166(5) 0.000 0.0002(4) 0.000
O12 0.0238(5) 0.0499(7) 0.0158(4) 0.000 -0.0034(4) 0.000
C13 0.0172(5) 0.0261(6) 0.0150(5) 0.000 0.0000(4) 0.000
C14 0.0184(5) 0.0315(7) 0.0165(5) 0.000 0.0000(4) 0.000
O14 0.0167(5) 0.0589(8) 0.0214(5) 0.000 -0.0012(4) 0.000
C15 0.0235(6) 0.0366(7) 0.0166(6) 0.000 0.0035(5) 0.000
C21 0.0159(5) 0.0226(5) 0.0146(5) 0.000 0.0006(4) 0.000
C22 0.0266(4) 0.0211(4) 0.0383(6) -0.0022(4) -0.0104(4) 0.0014(3)
C23 0.0268(5) 0.0289(5) 0.0407(6) -0.0079(4) -0.0111(4) -0.0022(4)
C24 0.0161(5) 0.0371(7) 0.0189(6) 0.000 -0.0016(4) 0.000

loop_
_atom_type_symbol
_atom_type_description
_atom_type_scat_dispersion_real
_atom_type_scat_dispersion_imag
_atom_type_scat_source
C C 0.0033 0.0016 'International Tables Vol C Tables 4.2.6.8 and 6.1.1.4'
H H 0.0000 0.0000 'International Tables Vol C Tables 4.2.6.8 and 6.1.1.4'
O O 0.0106 0.0060 'International Tables Vol C Tables 4.2.6.8 and 6.1.1.4'
Cl Cl 0.1484 0.1585 'International Tables Vol C Tables 4.2.6.8 and 6.1.1.4'

loop_
_geom_angle_atom_site_label_1
_geom_angle_atom_site_label_2
_geom_angle_atom_site_label_3
_geom_angle
_geom_angle_site_symmetry_1
_geom_angle_site_symmetry_3
C12 C11 H11A 109.5 . .
C12 C11 H11B 109.5 . .
H11A C11 H11B 109.5 . .
C12 C11 H11C 109.5 . .
H11A C11 H11C 109.5 . .
H11B C11 H11C 109.5 . .
O12 C12 C13 121.12(12) . .
O12 C12 C11 114.01(12) . .
C13 C12 C11 124.87(12) . .
C12 O12 H12 102.9(13) . .
C12 C13 C14 118.58(12) . .
C12 C13 C21 122.06(12) . .
C14 C13 C21 119.37(11) . .
O14 C14 C13 121.17(12) . .
O14 C14 C15 118.34(12) . .
C13 C14 C15 120.49(11) . .
C14 C15 H15A 109.5 . .
C14 C15 H15B 109.5 . .
H15A C15 H15B 109.5 . .
C14 C15 H15C 109.5 . .
H15A C15 H15C 109.5 . .
H15B C15 H15C 109.5 . .
C22 C21 C22 118.16(12) . 7_565
C22 C21 C13 120.90(6) . .
C22 C21 C13 120.90(6) 7_565 .
C21 C22 C23 121.20(10) . .
C21 C22 H22 119.4 . .
C23 C22 H22 119.4 . .
C24 C23 C22 119.27(10) . .
C24 C23 H23 120.4 . .
C22 C23 H23 120.4 . .
C23 C24 C23 120.90(13) 7_565 .
C23 C24 Cl1 119.55(6) 7_565 .
C23 C24 Cl1 119.55(6) . .

loop_
_geom_bond_atom_site_label_1
_geom_bond_atom_site_label_2
_geom_bond_distance
_geom_bond_site_symmetry_2
Cl1 C24 1.7385(14) .
C11 C12 1.4916(19) .
C11 H11A 0.9800 .
C11 H11B 0.9800 .
C11 H11C 0.9800 .
C12 O12 1.3178(16) .
C12 C13 1.3861(18) .
O12 H12 0.97(2) .
C13 C14 1.4374(18) .
C13 C21 1.4894(17) .
C14 O14 1.2679(16) .
C14 C15 1.4981(19) .
C15 H15A 0.9800 .
C15 H15B 0.9800 .
C15 H15C 0.9800 .
C21 C22 1.3907(12) .
C21 C22 1.3907(12) 7_565
C22 C23 1.3919(14) .
C22 H22 0.9500 .
C23 C24 1.3794(13) .
C23 H23 0.9500 .
C24 C23 1.3794(13) 7_565

loop_
_geom_hbond_atom_site_label_D
_geom_hbond_atom_site_label_H
_geom_hbond_atom_site_label_A
_geom_hbond_distance_DH
_geom_hbond_distance_HA
_geom_hbond_distance_DA
_geom_hbond_angle_DHA
O12 H12 O14 0.97(2) 1.53(2) 2.4471(16) 157(2)

loop_
_geom_torsion_atom_site_label_1
_geom_torsion_atom_site_label_2
_geom_torsion_atom_site_label_3
_geom_torsion_atom_site_label_4
_geom_torsion
_geom_torsion_site_symmetry_1
_geom_torsion_site_symmetry_4
O12 C12 C13 C14 0.0 . .
C11 C12 C13 C14 180.0 . .
O12 C12 C13 C21 180.0 . .
C11 C12 C13 C21 0.0 . .
C12 C13 C14 O14 0.0 . .
C21 C13 C14 O14 180.0 . .
C12 C13 C14 C15 180.0 . .
C21 C13 C14 C15 0.0 . .
C12 C13 C21 C22 -91.13(11) . .
C14 C13 C21 C22 88.87(11) . .
C12 C13 C21 C22 91.13(11) . 7_565
C14 C13 C21 C22 -88.87(11) . 7_565
C22 C21 C22 C23 0.6(2) 7_565 .
C13 C21 C22 C23 -177.18(11) . .
C21 C22 C23 C24 -0.2(2) . .
C22 C23 C24 C23 -0.3(2) . 7_565
C22 C23 C24 Cl1 179.42(10) . .
